data_1512662
loop_
_publ_author_name
'Haribabu Pagonda'
'P. Patil Yogesh'
'Hussain Reddy Katreddi'
'Nethaji Munirathinam'

_publ_section_title
;
 Novel tetranuclear distorted open-cubane copper complex containing
 oximate bridges: Synthesis, crystal structure, DNA binding and cleavage
 activity
;
_journal_name_full
;
Inorganica Chimica Acta
;
_journal_page_first 478
_journal_page_last 484
_journal_paper_doi 10.1016/j.ica.2012.03.042
_journal_volume 392
_journal_year 2012
_chemical_formula_moiety 'C8 H16 Cl Cu N3 O5'
_chemical_formula_sum 'C8 H16 Cl Cu N3 O5'
_chemical_formula_weight 333.23
_space_group_IT_number 114
_symmetry_cell_setting tetragonal
_symmetry_Int_Tables_number 114
_symmetry_space_group_name_Hall 'P -4 2n'
_symmetry_space_group_name_H-M 'P -4 21 c'
_atom_sites_solution_hydrogens geom
_atom_sites_solution_primary direct
_atom_sites_solution_secondary difmap
_cell_angle_alpha 90.00
_cell_angle_beta 90.00
_cell_angle_gamma 90.00
_cell_formula_units_Z 8
_cell_length_a 13.798(4)
_cell_length_b 13.798(4)
_cell_length_c 14.119(6)
_cell_measurement_reflns_used 3788
_cell_measurement_temperature 293(2)
_cell_measurement_theta_max 25.74
_cell_measurement_theta_min 2.89
_cell_volume 2688.0(16)
_computing_cell_refinement 'Bruker SAINT'
_computing_data_collection 'Bruker Kappa Apex CCD'
_computing_data_reduction 'Bruker SAINT'
_computing_molecular_graphics ORTEP-III
_computing_publication_material WinGXv1.80.05
_computing_structure_refinement 'SHELXL-97 (Sheldrick, 2008)'
_computing_structure_solution SHELXS-97
_diffrn_ambient_temperature 293(2)
_diffrn_detector_area_resol_mean 0.3
_diffrn_measured_fraction_theta_full 0.999
_diffrn_measured_fraction_theta_max 0.999
_diffrn_measurement_device_type 'Bruker kappa apex ccd'
_diffrn_measurement_method '\f and \w scans'
_diffrn_radiation_monochromator graphite
_diffrn_radiation_source 'fine-focus sealed tube'
_diffrn_radiation_type MoK\a
_diffrn_radiation_wavelength 0.71073
_diffrn_reflns_av_R_equivalents 0.0405
_diffrn_reflns_av_sigmaI/netI 0.0419
_diffrn_reflns_limit_h_max 11
_diffrn_reflns_limit_h_min -16
_diffrn_reflns_limit_k_max 17
_diffrn_reflns_limit_k_min -11
_diffrn_reflns_limit_l_max 14
_diffrn_reflns_limit_l_min -17
_diffrn_reflns_number 12032
_diffrn_reflns_theta_full 26.00
_diffrn_reflns_theta_max 26.00
_diffrn_reflns_theta_min 2.06
_exptl_absorpt_coefficient_mu 1.840
_exptl_absorpt_correction_T_max 0.8094
_exptl_absorpt_correction_T_min 0.6175
_exptl_absorpt_correction_type multi-scan
_exptl_absorpt_process_details sadabs
_exptl_crystal_colour 'dark blue'
_exptl_crystal_density_diffrn 1.647
_exptl_crystal_density_method 'not measured'
_exptl_crystal_description rectangular
_exptl_crystal_F_000 1368
_exptl_crystal_size_max 0.29
_exptl_crystal_size_mid 0.27
_exptl_crystal_size_min 0.12
_refine_diff_density_max 0.529
_refine_diff_density_min -0.641
_refine_diff_density_rms 0.118
_refine_ls_abs_structure_details 'Flack H D (1983), Acta Cryst. A39, 876-881'
_refine_ls_abs_structure_Flack 0.03(3)
_refine_ls_extinction_method none
_refine_ls_goodness_of_fit_ref 1.102
_refine_ls_hydrogen_treatment constr
_refine_ls_matrix_type full
_refine_ls_number_parameters 166
_refine_ls_number_reflns 2592
_refine_ls_number_restraints 0
_refine_ls_restrained_S_all 1.102
_refine_ls_R_factor_all 0.0652
_refine_ls_R_factor_gt 0.0415
_refine_ls_shift/su_max 0.003
_refine_ls_shift/su_mean 0.000
_refine_ls_structure_factor_coef Fsqd
_refine_ls_weighting_details 'calc w=1/[\s^2^(Fo^2^)+(0.0715P)^2^+0.4258P] where P=(Fo^2^+2Fc^2^)/3'
_refine_ls_weighting_scheme calc
_refine_ls_wR_factor_gt 0.1042
_refine_ls_wR_factor_ref 0.1291
_reflns_number_gt 1907
_reflns_number_total 2592
_reflns_threshold_expression >2\s(I)
_cod_data_source_file ICA-2012-392-478-484.cif
_cod_data_source_block pbh4_0m
_cod_database_code 1512662

loop_
_symmetry_equiv_pos_as_xyz
'x, y, z'
'y, -x, -z'
'-x, -y, z'
'-y, x, -z'
'-x+1/2, y+1/2, -z+1/2'
'-y+1/2, -x+1/2, z+1/2'
'x+1/2, -y+1/2, -z+1/2'
'y+1/2, x+1/2, z+1/2'

loop_
_atom_site_label
_atom_site_type_symbol
_atom_site_fract_x
_atom_site_fract_y
_atom_site_fract_z
_atom_site_U_iso_or_equiv
_atom_site_adp_type
_atom_site_occupancy
_atom_site_symmetry_multiplicity
_atom_site_calc_flag
_atom_site_refinement_flags
_atom_site_disorder_assembly
_atom_site_disorder_group
O3 O 0.6969(7) 0.0759(6) 0.5644(8) 0.080(4) Uiso 0.63(2) 1 d P A 1
O3A O 0.6597(12) 0.0896(10) 0.6170(14) 0.084(7) Uiso 0.37(2) 1 d P A 2
O4 O 0.7216(10) 0.2192(11) 0.6870(7) 0.077(5) Uiso 0.53(3) 1 d P A 1
O4A O 0.6862(11) 0.1763(13) 0.6918(9) 0.081(5) Uiso 0.47(3) 1 d P A 2
O5 O 0.8147(6) 0.1921(10) 0.5717(6) 0.077(4) Uiso 0.69(3) 1 d P A 1
O5A O 0.8015(13) 0.142(2) 0.5580(13) 0.077(8) Uiso 0.31(3) 1 d P A 2
Cu1 Cu 0.15996(4) 1.00162(5) 0.05781(4) 0.0384(2) Uani 1 1 d . . .
Cl1 Cl 0.71445(10) 0.17431(10) 0.59548(11) 0.0545(4) Uani 1 1 d . . .
O1 O -0.0191(2) 0.8770(2) 0.0730(3) 0.0401(9) Uani 1 1 d . . .
O2 O 0.6566(3) 0.2367(3) 0.5357(3) 0.0655(12) Uani 1 1 d . A .
N1 N 0.0604(3) 0.9128(3) 0.1156(3) 0.0359(10) Uani 1 1 d . . .
N2 N 0.2000(3) 1.0064(4) 0.1897(4) 0.0502(11) Uani 1 1 d . . .
N3 N 0.2735(3) 1.0960(3) 0.0380(4) 0.0550(14) Uani 1 1 d . . .
H3 H 0.2521 1.1440 -0.0009 0.066 Uiso 1 1 calc R . .
C1 C 0.0686(4) 0.9011(4) 0.2086(4) 0.0425(13) Uani 1 1 d . . .
C2 C 0.1553(5) 0.9508(4) 0.2480(4) 0.0504(14) Uani 1 1 d . . .
C3 C 0.2860(5) 1.0634(4) 0.2096(5) 0.0647(17) Uani 1 1 d . . .
H3A H 0.3437 1.0232 0.2071 0.078 Uiso 1 1 calc R . .
H3B H 0.2817 1.0928 0.2719 0.078 Uiso 1 1 calc R . .
C4 C 0.2887(5) 1.1400(5) 0.1335(6) 0.073(2) Uani 1 1 d . . .
H4A H 0.2386 1.1877 0.1455 0.088 Uiso 1 1 calc R . .
H4B H 0.3509 1.1728 0.1350 0.088 Uiso 1 1 calc R . .
C5 C 0.3648(4) 1.0569(6) -0.0043(7) 0.083(3) Uani 1 1 d . . .
H5A H 0.4141 1.1070 -0.0032 0.100 Uiso 1 1 calc R . .
H5B H 0.3877 1.0032 0.0339 0.100 Uiso 1 1 calc R . .
C6 C 0.3510(5) 1.0233(7) -0.1034(6) 0.099(3) Uani 1 1 d . . .
H6A H 0.3099 0.9671 -0.1039 0.148 Uiso 1 1 calc R . .
H6B H 0.4128 1.0071 -0.1305 0.148 Uiso 1 1 calc R . .
H6C H 0.3214 1.0740 -0.1400 0.148 Uiso 1 1 calc R . .
C7 C -0.0012(6) 0.8476(4) 0.2682(4) 0.0623(16) Uani 1 1 d . . .
H7A H -0.0491 0.8175 0.2287 0.093 Uiso 1 1 calc R . .
H7B H -0.0323 0.8919 0.3110 0.093 Uiso 1 1 calc R . .
H7C H 0.0324 0.7988 0.3038 0.093 Uiso 1 1 calc R . .
C8 C 0.1870(6) 0.9343(6) 0.3495(5) 0.080(2) Uani 1 1 d . . .
H8A H 0.2503 0.9055 0.3502 0.120 Uiso 1 1 calc R . .
H8B H 0.1418 0.8919 0.3804 0.120 Uiso 1 1 calc R . .
H8C H 0.1889 0.9953 0.3824 0.120 Uiso 1 1 calc R . .

loop_
_atom_site_aniso_label
_atom_site_aniso_U_11
_atom_site_aniso_U_22
_atom_site_aniso_U_33
_atom_site_aniso_U_23
_atom_site_aniso_U_13
_atom_site_aniso_U_12
Cu1 0.0333(3) 0.0343(3) 0.0476(4) 0.0032(4) -0.0046(2) -0.0060(3)
Cl1 0.0527(8) 0.0503(8) 0.0605(9) 0.0043(8) -0.0087(7) 0.0101(6)
O1 0.0344(19) 0.0338(17) 0.052(2) -0.0013(16) -0.0028(17) -0.0026(14)
O2 0.062(3) 0.063(3) 0.071(3) 0.019(2) -0.011(2) 0.012(2)
N1 0.031(2) 0.031(2) 0.045(3) -0.0004(19) -0.0025(19) 0.0005(17)
N2 0.046(2) 0.039(2) 0.065(3) -0.005(3) -0.023(2) -0.001(2)
N3 0.042(2) 0.043(3) 0.079(4) 0.017(3) -0.012(3) -0.011(2)
C1 0.052(3) 0.040(3) 0.036(3) 0.009(2) 0.002(3) 0.006(2)
C2 0.057(4) 0.037(3) 0.057(4) -0.004(3) -0.011(3) 0.002(3)
C3 0.068(4) 0.060(4) 0.066(4) -0.007(4) -0.030(3) -0.010(3)
C4 0.066(4) 0.060(4) 0.093(6) -0.006(4) -0.023(4) -0.028(3)
C5 0.035(3) 0.079(5) 0.137(8) 0.012(5) 0.014(4) -0.013(3)
C6 0.054(4) 0.148(8) 0.093(6) 0.013(6) 0.019(4) -0.011(4)
C7 0.066(4) 0.069(4) 0.051(3) 0.018(3) 0.005(4) -0.006(5)
C8 0.113(6) 0.081(5) 0.045(4) 0.011(4) -0.031(4) -0.004(5)

loop_
_atom_type_symbol
_atom_type_description
_atom_type_scat_dispersion_real
_atom_type_scat_dispersion_imag
_atom_type_scat_source
C C 0.0033 0.0016 'International Tables Vol C Tables 4.2.6.8 and 6.1.1.4'
H H 0.0000 0.0000 'International Tables Vol C Tables 4.2.6.8 and 6.1.1.4'
N N 0.0061 0.0033 'International Tables Vol C Tables 4.2.6.8 and 6.1.1.4'
O O 0.0106 0.0060 'International Tables Vol C Tables 4.2.6.8 and 6.1.1.4'
Cl Cl 0.1484 0.1585 'International Tables Vol C Tables 4.2.6.8 and 6.1.1.4'
Cu Cu 0.3201 1.2651 'International Tables Vol C Tables 4.2.6.8 and 6.1.1.4'

loop_
_geom_angle_atom_site_label_1
_geom_angle_atom_site_label_2
_geom_angle_atom_site_label_3
_geom_angle
_geom_angle_site_symmetry_1
_geom_angle_site_symmetry_3
Cl1 O3A O4A 54.5(8) . .
Cl1 O4A O3A 55.1(8) . .
O1 Cu1 N2 173.37(18) 4_665 .
O1 Cu1 N1 96.72(17) 4_665 .
N2 Cu1 N1 80.0(2) . .
O1 Cu1 N3 99.46(19) 4_665 .
N2 Cu1 N3 83.8(2) . .
N1 Cu1 N3 163.8(2) . .
O5A Cl1 O4A 127.7(9) . .
O5A Cl1 O3A 106.0(15) . .
O4A Cl1 O3A 70.4(12) . .
O5A Cl1 O4 115.0(11) . .
O4A Cl1 O4 31.4(5) . .
O3A Cl1 O4 101.5(11) . .
O4A Cl1 O5 118.9(8) . .
O3A Cl1 O5 134.2(9) . .
O4 Cl1 O5 94.0(8) . .
O5A Cl1 O2 116.6(8) . .
O4A Cl1 O2 113.4(6) . .
O3A Cl1 O2 108.7(6) . .
O4 Cl1 O2 107.8(5) . .
O5 Cl1 O2 107.0(4) . .
O5A Cl1 O3 74.1(14) . .
O4A Cl1 O3 105.3(9) . .
O4 Cl1 O3 133.5(8) . .
O5 Cl1 O3 104.4(7) . .
O2 Cl1 O3 106.8(4) . .
N1 O1 Cu1 113.8(3) . 2_465
C1 N1 O1 117.9(4) . .
C1 N1 Cu1 114.6(4) . .
O1 N1 Cu1 126.8(3) . .
C2 N2 C3 126.4(5) . .
C2 N2 Cu1 117.2(4) . .
C3 N2 Cu1 115.9(4) . .
C4 N3 C5 112.9(5) . .
C4 N3 Cu1 104.0(4) . .
C5 N3 Cu1 117.9(4) . .
C4 N3 H3 107.2 . .
C5 N3 H3 107.2 . .
Cu1 N3 H3 107.2 . .
N1 C1 C7 124.7(5) . .
N1 C1 C2 112.5(5) . .
C7 C1 C2 122.8(5) . .
N2 C2 C1 115.0(5) . .
N2 C2 C8 123.9(6) . .
C1 C2 C8 121.1(6) . .
N2 C3 C4 105.2(5) . .
N2 C3 H3A 110.7 . .
C4 C3 H3A 110.7 . .
N2 C3 H3B 110.7 . .
C4 C3 H3B 110.7 . .
H3A C3 H3B 108.8 . .
N3 C4 C3 110.8(5) . .
N3 C4 H4A 109.5 . .
C3 C4 H4A 109.5 . .
N3 C4 H4B 109.5 . .
C3 C4 H4B 109.5 . .
H4A C4 H4B 108.1 . .
C6 C5 N3 112.4(6) . .
C6 C5 H5A 109.1 . .
N3 C5 H5A 109.1 . .
C6 C5 H5B 109.1 . .
N3 C5 H5B 109.1 . .
H5A C5 H5B 107.9 . .
C5 C6 H6A 109.5 . .
C5 C6 H6B 109.5 . .
H6A C6 H6B 109.5 . .
C5 C6 H6C 109.5 . .
H6A C6 H6C 109.5 . .
H6B C6 H6C 109.5 . .
C1 C7 H7A 109.5 . .
C1 C7 H7B 109.5 . .
H7A C7 H7B 109.5 . .
C1 C7 H7C 109.5 . .
H7A C7 H7C 109.5 . .
H7B C7 H7C 109.5 . .
C2 C8 H8A 109.5 . .
C2 C8 H8B 109.5 . .
H8A C8 H8B 109.5 . .
C2 C8 H8C 109.5 . .
H8A C8 H8C 109.5 . .
H8B C8 H8C 109.5 . .

loop_
_geom_bond_atom_site_label_1
_geom_bond_atom_site_label_2
_geom_bond_distance
_geom_bond_site_symmetry_2
O3 Cl1 1.447(9) .
O3A Cl1 1.424(15) .
O3A O4A 1.64(2) .
O4 Cl1 1.436(11) .
O4A Cl1 1.415(13) .
O5 Cl1 1.444(9) .
O5A Cl1 1.387(18) .
Cu1 O1 1.938(4) 4_665
Cu1 N2 1.944(5) .
Cu1 N1 2.014(4) .
Cu1 N3 2.057(4) .
Cl1 O2 1.446(4) .
O1 N1 1.344(5) .
O1 Cu1 1.938(4) 2_465
N1 C1 1.327(7) .
N2 C2 1.283(8) .
N2 C3 1.451(7) .
N3 C4 1.493(9) .
N3 C5 1.495(9) .
N3 H3 0.9100 .
C1 C7 1.477(8) .
C1 C2 1.487(8) .
C2 C8 1.516(8) .
C3 C4 1.508(10) .
C3 H3A 0.9700 .
C3 H3B 0.9700 .
C4 H4A 0.9700 .
C4 H4B 0.9700 .
C5 C6 1.486(11) .
C5 H5A 0.9700 .
C5 H5B 0.9700 .
C6 H6A 0.9600 .
C6 H6B 0.9600 .
C6 H6C 0.9600 .
C7 H7A 0.9600 .
C7 H7B 0.9600 .
C7 H7C 0.9600 .
C8 H8A 0.9600 .
C8 H8B 0.9600 .
C8 H8C 0.9600 .

loop_
_geom_torsion_atom_site_label_1
_geom_torsion_atom_site_label_2
_geom_torsion_atom_site_label_3
_geom_torsion_atom_site_label_4
_geom_torsion
_geom_torsion_site_symmetry_1
O3A O4A Cl1 O5A -95.4(19) .
O3A O4A Cl1 O4 -171.4(16) .
O3A O4A Cl1 O5 -130.4(9) .
O3A O4A Cl1 O2 102.5(8) .
O3A O4A Cl1 O3 -13.9(8) .
O4A O3A Cl1 O5A 125.0(10) .
O4A O3A Cl1 O4 4.5(8) .
O4A O3A Cl1 O5 111.7(10) .
O4A O3A Cl1 O2 -108.9(7) .
O4A O3A Cl1 O3 157.6(13) .
Cu1 O1 N1 C1 -151.3(3) 2_465
Cu1 O1 N1 Cu1 39.3(4) 2_465
O1 Cu1 N1 C1 174.4(3) 4_665
N2 Cu1 N1 C1 0.2(3) .
N3 Cu1 N1 C1 -2.2(8) .
O1 Cu1 N1 O1 -15.9(3) 4_665
N2 Cu1 N1 O1 170.0(4) .
N3 Cu1 N1 O1 167.5(5) .
N1 Cu1 N2 C2 5.0(4) .
N3 Cu1 N2 C2 -175.7(5) .
N1 Cu1 N2 C3 177.3(4) .
N3 Cu1 N2 C3 -3.4(4) .
O1 Cu1 N3 C4 163.5(4) 4_665
N2 Cu1 N3 C4 -22.3(4) .
N1 Cu1 N3 C4 -19.8(8) .
O1 Cu1 N3 C5 -70.6(5) 4_665
N2 Cu1 N3 C5 103.6(6) .
N1 Cu1 N3 C5 106.0(8) .
O1 N1 C1 C7 2.9(8) .
Cu1 N1 C1 C7 173.6(4) .
O1 N1 C1 C2 -175.2(4) .
Cu1 N1 C1 C2 -4.5(5) .
C3 N2 C2 C1 179.8(5) .
Cu1 N2 C2 C1 -8.8(6) .
C3 N2 C2 C8 -0.9(10) .
Cu1 N2 C2 C8 170.5(5) .
N1 C1 C2 N2 8.7(7) .
C7 C1 C2 N2 -169.5(5) .
N1 C1 C2 C8 -170.6(6) .
C7 C1 C2 C8 11.2(9) .
C2 N2 C3 C4 -160.5(6) .
Cu1 N2 C3 C4 28.0(7) .
C5 N3 C4 C3 -84.3(7) .
Cu1 N3 C4 C3 44.6(6) .
N2 C3 C4 N3 -48.0(7) .
C4 N3 C5 C6 -173.7(6) .
Cu1 N3 C5 C6 65.0(7) .
